data_4304532
loop_
_publ_author_name
'Peter Baran'
'Roman Bo\<ca'
'Indranil Chakraborty'
'John Giapintzakis'
'Radovan Herchel'
'Qing Huang'
'John E. McGrady'
'Raphael G. Raptis'
'Yiannis Sanakis'
'Athanasios Simopoulos'

_publ_section_title
;
Synthesis, Characterization, and Study of Octanuclear Iron-Oxo Clusters
Containing a Redox-Active Fe4O4-Cubane Core
;
_journal_name_full 'Inorganic Chemistry'
_journal_page_first 645
_journal_page_last 655
_journal_paper_doi 10.1021/ic7020337
_journal_volume 47
_journal_year 2008
_chemical_formula_moiety '[Fe8(mu4-O)4(mu-pz)12Cl4]'
_chemical_formula_sum 'C36 H36 Cl4 Fe8 N24 O4'
_chemical_formula_weight 1457.49
_chemical_name_systematic
; 
 ? 
;
_space_group_IT_number 14
_symmetry_cell_setting monoclinic
_symmetry_space_group_name_Hall '-P 2yn'
_symmetry_space_group_name_H-M 'P 1 21/n 1'
_atom_sites_solution_hydrogens geom
_atom_sites_solution_primary direct
_atom_sites_solution_secondary difmap
_audit_creation_method SHELXL-97
_cell_angle_alpha 90.00
_cell_angle_beta 92.976(5)
_cell_angle_gamma 90.00
_cell_formula_units_Z 4
_cell_length_a 12.660(4)
_cell_length_b 21.519(6)
_cell_length_c 20.065(6)
_cell_measurement_temperature 298(2)
_cell_volume 5459(3)
_computing_cell_refinement 'BRUKER SMART-NT V5.0'
_computing_data_collection 'BRUKER SMART-NT V5.0'
_computing_data_reduction 'BRUKER SAINT-NT V5/6.0'
_computing_molecular_graphics 'BRUKER SHELXTL-NT V5.1'
_computing_publication_material 'BRUKER SHELXTL-NT V5.1'
_computing_structure_refinement 'SHELXL-97 (Sheldrick, 1997)'
_computing_structure_solution 'SHELXS-97 (Sheldrick, 1990)'
_diffrn_ambient_temperature 298(2)
_diffrn_measured_fraction_theta_full 0.996
_diffrn_measured_fraction_theta_max 0.996
_diffrn_measurement_device_type 'Bruker AXS SMART CCD area detector'
_diffrn_measurement_method 'phi and omega scans'
_diffrn_radiation_monochromator graphite
_diffrn_radiation_source 'fine-focus sealed tube'
_diffrn_radiation_type MoK\a
_diffrn_radiation_wavelength 0.71073
_diffrn_reflns_av_R_equivalents 0.1074
_diffrn_reflns_av_sigmaI/netI 0.0991
_diffrn_reflns_limit_h_max 14
_diffrn_reflns_limit_h_min -13
_diffrn_reflns_limit_k_max 23
_diffrn_reflns_limit_k_min -16
_diffrn_reflns_limit_l_max 20
_diffrn_reflns_limit_l_min -22
_diffrn_reflns_number 23089
_diffrn_reflns_theta_full 23.30
_diffrn_reflns_theta_max 23.30
_diffrn_reflns_theta_min 1.86
_exptl_absorpt_coefficient_mu 2.321
_exptl_absorpt_correction_type none
_exptl_crystal_colour orange
_exptl_crystal_density_diffrn 1.773
_exptl_crystal_density_method 'not measured'
_exptl_crystal_description octahedron
_exptl_crystal_F_000 2912
_exptl_crystal_size_max 0.22
_exptl_crystal_size_mid 0.20
_exptl_crystal_size_min 0.08
_refine_diff_density_max 1.155
_refine_diff_density_min -0.599
_refine_diff_density_rms 0.130
_refine_ls_extinction_method none
_refine_ls_goodness_of_fit_ref 1.080
_refine_ls_hydrogen_treatment mixed
_refine_ls_matrix_type full
_refine_ls_number_parameters 685
_refine_ls_number_reflns 7838
_refine_ls_number_restraints 0
_refine_ls_restrained_S_all 1.080
_refine_ls_R_factor_all 0.1429
_refine_ls_R_factor_gt 0.0739
_refine_ls_shift/su_max 0.000
_refine_ls_shift/su_mean 0.000
_refine_ls_structure_factor_coef Fsqd
_refine_ls_weighting_details 'calc w=1/[\s^2^(Fo^2^)+(0.0763P)^2^+19.0510P] where P=(Fo^2^+2Fc^2^)/3'
_refine_ls_weighting_scheme calc
_refine_ls_wR_factor_gt 0.1576
_refine_ls_wR_factor_ref 0.1934
_reflns_number_gt 4631
_reflns_number_total 7838
_reflns_threshold_expression >2sigma(I)
_cod_data_source_file ic7020337-file004_1.cif
_cod_data_source_block for_compound_[Fe8(m4-O)4(m-pz)12Cl4],_1.
_cod_database_code 4304532

loop_
_symmetry_equiv_pos_as_xyz
'x, y, z'
'-x+1/2, y+1/2, -z+1/2'
'-x, -y, -z'
'x-1/2, -y-1/2, z-1/2'

loop_
_atom_site_label
_atom_site_type_symbol
_atom_site_fract_x
_atom_site_fract_y
_atom_site_fract_z
_atom_site_U_iso_or_equiv
_atom_site_adp_type
_atom_site_occupancy
_atom_site_symmetry_multiplicity
_atom_site_calc_flag
_atom_site_refinement_flags
_atom_site_disorder_assembly
_atom_site_disorder_group
Fe1 Fe 0.65610(12) 0.21574(7) 0.27645(8) 0.0411(4) Uani 1 1 d . . .
Fe2 Fe 0.42950(12) 0.18995(7) 0.22132(8) 0.0454(4) Uani 1 1 d . . .
Fe3 Fe 0.79742(12) 0.08368(7) 0.32227(8) 0.0504(5) Uani 1 1 d . . .
Fe4 Fe 0.52978(12) 0.10839(7) 0.33370(8) 0.0446(4) Uani 1 1 d . . .
Fe5 Fe 0.36374(13) 0.03466(8) 0.21739(9) 0.0552(5) Uani 1 1 d . . .
Fe6 Fe 0.60914(12) 0.23975(7) 0.10805(8) 0.0456(4) Uani 1 1 d . . .
Fe7 Fe 0.45901(14) 0.25759(8) 0.37816(9) 0.0568(5) Uani 1 1 d . . .
Fe8 Fe 0.61009(12) 0.09920(7) 0.19136(8) 0.0424(4) Uani 1 1 d . . .
Cl3 Cl 0.6464(3) 0.29970(15) 0.01908(16) 0.0692(9) Uani 1 1 d . . .
Cl1 Cl 0.9484(3) 0.03848(17) 0.3655(2) 0.0846(11) Uani 1 1 d . . .
Cl4 Cl 0.2427(3) -0.04147(18) 0.1946(2) 0.0947(13) Uani 1 1 d . . .
Cl2 Cl 0.4016(4) 0.32334(19) 0.4570(2) 0.1016(14) Uani 1 1 d . . .
O4 O 0.4681(5) 0.0992(3) 0.2374(3) 0.0406(17) Uani 1 1 d . . .
O2 O 0.5104(5) 0.1998(3) 0.3117(3) 0.0444(18) Uani 1 1 d . . .
O3 O 0.6669(5) 0.1206(3) 0.2852(3) 0.0409(17) Uani 1 1 d . . .
N3 N 0.8420(7) 0.0799(4) 0.2272(5) 0.049(2) Uani 1 1 d . . .
O1 O 0.5800(5) 0.1922(3) 0.1876(3) 0.0382(16) Uani 1 1 d . . .
N4 N 0.7712(6) 0.0909(4) 0.1740(5) 0.045(2) Uani 1 1 d . . .
N24 N 0.5867(8) 0.0042(4) 0.1919(5) 0.054(3) Uani 1 1 d . . .
N5 N 0.7793(7) 0.2379(4) 0.2168(4) 0.045(2) Uani 1 1 d . . .
N1 N 0.5965(8) 0.0235(4) 0.3571(5) 0.053(2) Uani 1 1 d . . .
N8 N 0.5861(7) 0.1593(4) 0.0556(5) 0.049(2) Uani 1 1 d . . .
N11 N 0.6155(7) 0.3078(4) 0.2862(4) 0.049(2) Uani 1 1 d . . .
N10 N 0.4197(7) 0.2780(4) 0.1803(5) 0.055(3) Uani 1 1 d . . .
N7 N 0.5760(7) 0.1037(4) 0.0893(4) 0.049(2) Uani 1 1 d . . .
N16 N 0.3002(7) 0.2063(5) 0.2775(5) 0.055(3) Uani 1 1 d . . .
N21 N 0.8198(7) 0.1638(4) 0.3728(5) 0.052(2) Uani 1 1 d . . .
C1 C 0.7867(9) 0.2599(6) 0.4019(6) 0.056(3) Uani 1 1 d . . .
H1 H 0.7564 0.2992 0.4033 0.067 Uiso 1 1 calc R . .
N18 N 0.3813(7) 0.0801(4) 0.3582(5) 0.054(2) Uani 1 1 d . . .
N12 N 0.5415(7) 0.3229(4) 0.3320(4) 0.051(2) Uani 1 1 d . . .
N6 N 0.7576(7) 0.2490(4) 0.1499(4) 0.048(2) Uani 1 1 d . . .
C2 C 0.5737(10) 0.0592(6) 0.0442(6) 0.067(4) Uani 1 1 d . . .
H2 H 0.5691 0.0170 0.0535 0.081 Uiso 1 1 calc R . .
N13 N 0.3352(7) 0.1537(5) 0.1430(5) 0.058(3) Uani 1 1 d . . .
N17 N 0.3168(8) 0.0478(4) 0.3115(5) 0.059(3) Uani 1 1 d . . .
C3 C 0.8915(9) 0.1807(6) 0.4220(6) 0.064(3) Uani 1 1 d . . .
H3 H 0.9466 0.1557 0.4387 0.077 Uiso 1 1 calc R . .
N23 N 0.4890(8) -0.0211(4) 0.2005(5) 0.058(3) Uani 1 1 d . . .
C4 C 0.6414(10) 0.3592(5) 0.2553(7) 0.064(4) Uani 1 1 d . . .
H4 H 0.6928 0.3618 0.2239 0.077 Uiso 1 1 calc R . .
C5 C 0.9384(10) 0.0760(6) 0.2013(8) 0.067(4) Uani 1 1 d . . .
H5 H 1.0014 0.0694 0.2262 0.080 Uiso 1 1 calc R . .
C6 C 0.8232(10) 0.0919(5) 0.1197(7) 0.064(3) Uani 1 1 d . . .
H6 H 0.7931 0.0977 0.0769 0.077 Uiso 1 1 calc R . .
C7 C 0.3511(9) 0.3238(6) 0.1863(7) 0.064(4) Uani 1 1 d . . .
H7 H 0.2974 0.3242 0.2163 0.077 Uiso 1 1 calc R . .
N22 N 0.7559(7) 0.2149(4) 0.3601(4) 0.048(2) Uani 1 1 d . . .
N20 N 0.5318(7) 0.1997(4) 0.4475(5) 0.051(2) Uani 1 1 d . . .
N15 N 0.3127(8) 0.2383(5) 0.3361(5) 0.069(3) Uani 1 1 d . . .
N14 N 0.3046(7) 0.0919(5) 0.1448(5) 0.062(3) Uani 1 1 d . . .
N2 N 0.7045(8) 0.0166(4) 0.3586(5) 0.057(3) Uani 1 1 d . . .
N19 N 0.5646(7) 0.1422(4) 0.4291(4) 0.051(2) Uani 1 1 d . . .
N9 N 0.4848(7) 0.2934(4) 0.1306(5) 0.051(2) Uani 1 1 d . . .
C8 C 0.9300(10) 0.2604(6) 0.1712(7) 0.069(4) Uani 1 1 d . . .
H8 H 1.0015 0.2678 0.1661 0.083 Uiso 1 1 calc R . .
C9 C 0.5860(11) 0.1466(7) -0.0078(6) 0.070(4) Uani 1 1 d . . .
H9 H 0.5902 0.1763 -0.0413 0.084 Uiso 1 1 calc R . .
C10 C 0.5225(10) 0.3851(6) 0.3243(7) 0.067(4) Uani 1 1 d . . .
H10 H 0.4756 0.4081 0.3486 0.081 Uiso 1 1 calc R . .
C11 C 0.8484(9) 0.2624(5) 0.1226(6) 0.058(3) Uani 1 1 d . . .
H11 H 0.8559 0.2716 0.0778 0.069 Uiso 1 1 calc R . .
C12 C 0.5552(11) -0.0281(6) 0.3826(6) 0.069(4) Uani 1 1 d . . .
H12 H 0.4836 -0.0348 0.3881 0.083 Uiso 1 1 calc R . .
C13 C 0.6529(11) -0.0430(5) 0.1834(6) 0.066(4) Uani 1 1 d . . .
H13 H 0.7246 -0.0389 0.1763 0.079 Uiso 1 1 calc R . .
C14 C 0.9306(11) 0.0828(7) 0.1352(8) 0.080(4) Uani 1 1 d . . .
H14 H 0.9850 0.0818 0.1058 0.096 Uiso 1 1 calc R . .
C15 C 0.4521(11) 0.3493(5) 0.1073(7) 0.067(4) Uani 1 1 d . . .
H15 H 0.4813 0.3703 0.0722 0.081 Uiso 1 1 calc R . .
C16 C 0.3705(11) 0.3706(6) 0.1423(7) 0.073(4) Uani 1 1 d . . .
H16 H 0.3356 0.4085 0.1375 0.087 Uiso 1 1 calc R . .
C17 C 0.2796(11) 0.1801(7) 0.0919(7) 0.074(4) Uani 1 1 d . . .
H17 H 0.2822 0.2221 0.0814 0.089 Uiso 1 1 calc R . .
C18 C 0.1963(10) 0.1947(8) 0.2649(8) 0.096(5) Uani 1 1 d . . .
H18 H 0.1655 0.1745 0.2278 0.115 Uiso 1 1 calc R . .
C19 C 0.8717(10) 0.2391(7) 0.4434(6) 0.073(4) Uani 1 1 d . . .
H19 H 0.9069 0.2606 0.4781 0.088 Uiso 1 1 calc R . .
C20 C 0.2283(11) 0.0349(6) 0.3403(8) 0.075(4) Uani 1 1 d . . .
H20 H 0.1710 0.0139 0.3200 0.090 Uiso 1 1 calc R . .
C21 C 0.3284(11) 0.0845(7) 0.4125(7) 0.078(4) Uani 1 1 d . . .
H21 H 0.3535 0.1040 0.4515 0.094 Uiso 1 1 calc R . .
C22 C 0.2178(12) 0.1368(7) 0.0569(8) 0.097(5) Uani 1 1 d . . .
H22 H 0.1742 0.1429 0.0187 0.117 Uiso 1 1 calc R . .
C23 C 0.5612(10) 0.2077(7) 0.5113(6) 0.067(4) Uani 1 1 d . . .
H23 H 0.5483 0.2434 0.5358 0.080 Uiso 1 1 calc R . .
C24 C 0.8813(9) 0.2450(5) 0.2287(6) 0.055(3) Uani 1 1 d . . .
H24 H 0.9161 0.2404 0.2704 0.065 Uiso 1 1 calc R . .
C25 C 0.1437(13) 0.2193(11) 0.3197(10) 0.135(8) Uani 1 1 d . . .
H25 H 0.0715 0.2179 0.3259 0.162 Uiso 1 1 calc R . .
C26 C 0.2326(11) 0.0568(7) 0.4043(9) 0.091(5) Uani 1 1 d . . .
H26 H 0.1809 0.0535 0.4354 0.109 Uiso 1 1 calc R . .
C27 C 0.6142(10) 0.1168(6) 0.4835(6) 0.064(3) Uani 1 1 d . . .
H27 H 0.6450 0.0776 0.4848 0.076 Uiso 1 1 calc R . .
C28 C 0.6346(13) -0.0696(6) 0.3992(7) 0.080(4) Uani 1 1 d . . .
H28 H 0.6280 -0.1094 0.4166 0.096 Uiso 1 1 calc R . .
C29 C 0.5826(12) 0.4083(6) 0.2757(8) 0.086(5) Uani 1 1 d . . .
H29 H 0.5834 0.4489 0.2598 0.103 Uiso 1 1 calc R . .
C30 C 0.5790(12) 0.0843(7) -0.0187(7) 0.082(4) Uani 1 1 d . . .
H30 H 0.5780 0.0634 -0.0593 0.098 Uiso 1 1 calc R . .
C31 C 0.7247(12) -0.0398(6) 0.3847(7) 0.073(4) Uani 1 1 d . . .
H31 H 0.7922 -0.0564 0.3919 0.087 Uiso 1 1 calc R . .
C32 C 0.2361(12) 0.0822(8) 0.0922(7) 0.092(5) Uani 1 1 d . . .
H32 H 0.2054 0.0441 0.0810 0.111 Uiso 1 1 calc R . .
C33 C 0.6002(13) -0.0985(6) 0.1867(7) 0.083(4) Uani 1 1 d . . .
H33 H 0.6277 -0.1383 0.1824 0.100 Uiso 1 1 calc R . .
C51 C 0.4995(13) -0.0825(6) 0.1976(7) 0.075(4) Uani 1 1 d . . .
H51 H 0.4448 -0.1107 0.2024 0.089 Uiso 1 1 calc R . .
C52 C 0.6131(11) 0.1564(7) 0.5363(7) 0.079(4) Uani 1 1 d . . .
H52 H 0.6413 0.1500 0.5795 0.094 Uiso 1 1 calc R . .
C50 C 0.2208(12) 0.2460(10) 0.3624(9) 0.122(7) Uani 1 1 d . . .
H50 H 0.2094 0.2659 0.4025 0.147 Uiso 1 1 calc R . .

loop_
_atom_site_aniso_label
_atom_site_aniso_U_11
_atom_site_aniso_U_22
_atom_site_aniso_U_33
_atom_site_aniso_U_23
_atom_site_aniso_U_13
_atom_site_aniso_U_12
Fe1 0.0379(9) 0.0369(9) 0.0483(10) -0.0013(7) -0.0003(7) -0.0023(7)
Fe2 0.0371(9) 0.0446(10) 0.0544(11) 0.0059(7) -0.0004(8) 0.0006(7)
Fe3 0.0425(10) 0.0473(10) 0.0604(11) 0.0008(8) -0.0075(8) 0.0057(7)
Fe4 0.0421(9) 0.0425(10) 0.0489(10) 0.0033(7) -0.0017(8) -0.0041(7)
Fe5 0.0498(11) 0.0528(11) 0.0619(12) 0.0072(8) -0.0067(8) -0.0166(8)
Fe6 0.0446(9) 0.0423(10) 0.0497(10) 0.0063(7) -0.0002(8) -0.0050(7)
Fe7 0.0561(11) 0.0584(11) 0.0566(12) -0.0044(8) 0.0100(9) 0.0108(8)
Fe8 0.0428(9) 0.0356(9) 0.0486(10) 0.0006(7) -0.0004(7) -0.0017(7)
Cl3 0.075(2) 0.069(2) 0.064(2) 0.0237(16) -0.0004(17) -0.0124(17)
Cl1 0.056(2) 0.086(3) 0.109(3) 0.006(2) -0.020(2) 0.0208(18)
Cl4 0.091(3) 0.085(3) 0.106(3) 0.007(2) -0.016(2) -0.053(2)
Cl2 0.132(4) 0.093(3) 0.083(3) -0.019(2) 0.036(3) 0.039(3)
O4 0.036(4) 0.038(4) 0.047(4) 0.001(3) -0.005(3) -0.008(3)
O2 0.038(4) 0.039(4) 0.057(5) -0.003(3) 0.007(3) -0.001(3)
O3 0.035(4) 0.036(4) 0.050(5) 0.002(3) -0.004(3) -0.004(3)
N3 0.044(6) 0.047(6) 0.055(6) -0.006(4) -0.002(5) 0.001(4)
O1 0.038(4) 0.034(4) 0.042(4) 0.001(3) 0.000(3) 0.003(3)
N4 0.030(5) 0.047(6) 0.057(6) -0.001(4) 0.009(5) -0.004(4)
N24 0.062(7) 0.039(6) 0.060(7) 0.000(4) -0.009(5) -0.013(5)
N5 0.048(6) 0.039(5) 0.047(6) -0.003(4) 0.010(5) -0.012(4)
N1 0.063(7) 0.040(6) 0.055(6) 0.009(5) -0.006(5) -0.005(5)
N8 0.051(6) 0.050(6) 0.046(6) 0.004(5) 0.002(5) -0.007(4)
N11 0.061(6) 0.037(6) 0.049(6) -0.009(4) 0.002(5) -0.001(4)
N10 0.048(6) 0.042(6) 0.075(8) 0.005(5) -0.007(5) 0.007(5)
N7 0.056(6) 0.046(6) 0.043(6) 0.005(5) -0.012(5) -0.006(5)
N16 0.032(6) 0.079(8) 0.053(7) 0.017(5) 0.002(5) 0.006(5)
N21 0.033(5) 0.063(7) 0.058(7) -0.012(5) -0.008(5) -0.006(5)
C1 0.058(8) 0.059(8) 0.050(8) -0.010(6) 0.006(6) -0.003(6)
N18 0.042(6) 0.067(7) 0.054(6) 0.003(5) 0.003(5) -0.015(5)
N12 0.059(6) 0.044(6) 0.050(6) -0.012(4) -0.001(5) 0.004(5)
N6 0.056(6) 0.044(6) 0.043(6) 0.001(4) 0.004(5) -0.003(4)
C2 0.097(11) 0.058(8) 0.046(8) -0.019(7) -0.002(7) -0.022(7)
N13 0.044(6) 0.062(7) 0.067(7) 0.010(5) -0.003(5) -0.002(5)
N17 0.053(6) 0.055(6) 0.069(7) 0.014(5) -0.005(6) -0.020(5)
C3 0.032(7) 0.082(10) 0.076(9) -0.008(8) -0.018(6) -0.003(6)
N23 0.083(8) 0.035(6) 0.055(6) 0.000(4) -0.012(5) -0.008(5)
C4 0.063(9) 0.037(8) 0.091(10) 0.007(7) -0.003(7) -0.012(6)
C5 0.043(8) 0.071(9) 0.086(11) 0.002(7) 0.003(7) 0.011(6)
C6 0.070(9) 0.064(9) 0.060(9) 0.000(6) 0.006(7) 0.007(7)
C7 0.041(7) 0.051(8) 0.101(11) 0.007(7) 0.001(7) 0.009(6)
N22 0.057(6) 0.035(5) 0.052(6) -0.007(5) 0.014(5) 0.000(5)
N20 0.052(6) 0.052(6) 0.050(7) -0.006(5) 0.007(5) -0.003(5)
N15 0.065(8) 0.099(9) 0.045(7) 0.014(6) 0.007(6) 0.023(6)
N14 0.034(6) 0.068(8) 0.082(8) 0.009(6) -0.020(5) -0.012(5)
N2 0.074(8) 0.039(6) 0.056(7) 0.008(5) -0.011(5) 0.009(5)
N19 0.050(6) 0.059(7) 0.043(6) 0.000(5) -0.007(5) -0.005(5)
N9 0.051(6) 0.043(6) 0.060(7) 0.007(5) 0.003(5) 0.002(5)
C8 0.040(7) 0.088(10) 0.080(10) 0.006(7) 0.012(7) -0.010(7)
C9 0.094(11) 0.083(11) 0.034(8) 0.006(7) 0.001(7) -0.016(8)
C10 0.061(9) 0.044(8) 0.096(11) -0.018(7) 0.002(8) 0.007(6)
C11 0.045(8) 0.075(9) 0.053(8) 0.010(6) 0.007(7) -0.007(6)
C12 0.080(10) 0.051(8) 0.074(9) 0.014(7) -0.010(7) -0.007(7)
C13 0.071(9) 0.038(8) 0.088(10) -0.009(6) 0.001(7) 0.008(7)
C14 0.052(9) 0.096(12) 0.094(12) -0.005(9) 0.026(8) 0.005(7)
C15 0.077(10) 0.034(7) 0.089(10) 0.008(7) -0.010(8) 0.002(7)
C16 0.074(10) 0.039(8) 0.103(12) -0.005(7) -0.016(8) 0.020(7)
C17 0.077(10) 0.085(10) 0.059(9) 0.025(8) -0.013(8) -0.004(8)
C18 0.035(8) 0.155(16) 0.095(13) 0.026(10) -0.010(8) 0.013(9)
C19 0.061(9) 0.097(11) 0.059(9) -0.021(8) -0.024(7) -0.009(8)
C20 0.065(10) 0.083(11) 0.078(11) 0.013(8) 0.011(8) -0.020(7)
C21 0.068(10) 0.111(12) 0.057(9) 0.003(8) 0.023(8) -0.020(8)
C22 0.104(13) 0.098(13) 0.083(11) 0.028(9) -0.054(10) -0.024(10)
C23 0.064(9) 0.086(11) 0.050(9) -0.022(7) 0.002(7) -0.010(8)
C24 0.036(7) 0.067(8) 0.060(8) 0.003(6) -0.005(6) -0.001(6)
C25 0.040(10) 0.25(3) 0.119(17) 0.029(15) 0.017(11) 0.020(12)
C26 0.060(10) 0.121(13) 0.096(13) 0.015(10) 0.041(9) -0.024(9)
C27 0.071(9) 0.065(9) 0.053(9) 0.004(7) -0.005(7) 0.007(7)
C28 0.131(14) 0.038(8) 0.070(10) 0.013(6) 0.006(9) 0.006(9)
C29 0.085(11) 0.035(8) 0.137(15) 0.005(8) -0.007(10) 0.006(8)
C30 0.127(13) 0.070(10) 0.050(9) -0.020(7) 0.014(8) -0.022(9)
C31 0.076(10) 0.051(9) 0.089(11) 0.008(7) -0.011(8) 0.005(7)
C32 0.089(11) 0.100(12) 0.083(11) 0.012(9) -0.041(9) -0.039(9)
C33 0.096(12) 0.039(8) 0.113(13) -0.005(7) -0.011(10) 0.012(8)
C51 0.101(12) 0.032(8) 0.088(11) 0.006(7) -0.015(9) -0.013(7)
C52 0.073(10) 0.108(12) 0.052(9) -0.004(9) -0.015(7) 0.013(9)
C50 0.035(9) 0.23(2) 0.103(14) -0.004(13) 0.031(10) 0.025(11)

loop_
_atom_type_symbol
_atom_type_description
_atom_type_scat_dispersion_real
_atom_type_scat_dispersion_imag
_atom_type_scat_source
C C 0.0033 0.0016 'International Tables Vol C Tables 4.2.6.8 and 6.1.1.4'
H H 0.0000 0.0000 'International Tables Vol C Tables 4.2.6.8 and 6.1.1.4'
N N 0.0061 0.0033 'International Tables Vol C Tables 4.2.6.8 and 6.1.1.4'
O O 0.0106 0.0060 'International Tables Vol C Tables 4.2.6.8 and 6.1.1.4'
Cl Cl 0.1484 0.1585 'International Tables Vol C Tables 4.2.6.8 and 6.1.1.4'
Fe Fe 0.3463 0.8444 'International Tables Vol C Tables 4.2.6.8 and 6.1.1.4'

loop_
_geom_angle_atom_site_label_1
_geom_angle_atom_site_label_2
_geom_angle_atom_site_label_3
_geom_angle
_geom_angle_site_symmetry_1
_geom_angle_site_symmetry_3
_geom_angle_publ_flag
O2 Fe1 O1 82.4(3) . . ?
O2 Fe1 N22 104.2(3) . . ?
O1 Fe1 N22 162.6(3) . . ?
O2 Fe1 N11 83.9(3) . . ?
O1 Fe1 N11 102.3(3) . . ?
N22 Fe1 N11 94.4(4) . . ?
O2 Fe1 O3 82.0(3) . . ?
O1 Fe1 O3 81.6(3) . . ?
N22 Fe1 O3 83.5(3) . . ?
N11 Fe1 O3 164.7(3) . . ?
O2 Fe1 N5 164.1(3) . . ?
O1 Fe1 N5 83.6(3) . . ?
N22 Fe1 N5 91.4(4) . . ?
N11 Fe1 N5 91.9(3) . . ?
O3 Fe1 N5 103.3(3) . . ?
O4 Fe2 O2 81.6(3) . . ?
O4 Fe2 O1 81.7(3) . . ?
O2 Fe2 O1 81.9(3) . . ?
O4 Fe2 N16 105.5(3) . . ?
O2 Fe2 N16 82.7(3) . . ?
O1 Fe2 N16 161.9(4) . . ?
O4 Fe2 N10 162.1(3) . . ?
O2 Fe2 N10 106.0(3) . . ?
O1 Fe2 N10 83.4(3) . . ?
N16 Fe2 N10 91.6(4) . . ?
O4 Fe2 N13 83.3(3) . . ?
O2 Fe2 N13 162.0(3) . . ?
O1 Fe2 N13 105.4(3) . . ?
N16 Fe2 N13 92.1(4) . . ?
N10 Fe2 N13 91.3(4) . . ?
O3 Fe3 N21 86.4(3) . . ?
O3 Fe3 N3 85.9(3) . . ?
N21 Fe3 N3 118.1(4) . . ?
O3 Fe3 N2 86.0(3) . . ?
N21 Fe3 N2 120.0(4) . . ?
N3 Fe3 N2 120.5(4) . . ?
O3 Fe3 Cl1 178.8(2) . . ?
N21 Fe3 Cl1 94.6(3) . . ?
N3 Fe3 Cl1 94.1(3) . . ?
N2 Fe3 Cl1 92.9(3) . . ?
O2 Fe4 O3 82.5(3) . . ?
O2 Fe4 N1 162.7(3) . . ?
O3 Fe4 N1 82.8(3) . . ?
O2 Fe4 O4 81.6(3) . . ?
O3 Fe4 O4 81.7(3) . . ?
N1 Fe4 O4 105.1(3) . . ?
O2 Fe4 N18 103.7(3) . . ?
O3 Fe4 N18 163.1(3) . . ?
N1 Fe4 N18 93.0(4) . . ?
O4 Fe4 N18 83.6(3) . . ?
O2 Fe4 N19 83.0(3) . . ?
O3 Fe4 N19 104.4(3) . . ?
N1 Fe4 N19 92.1(4) . . ?
O4 Fe4 N19 162.5(3) . . ?
N18 Fe4 N19 92.1(4) . . ?
O4 Fe5 N14 86.3(3) . . ?
O4 Fe5 N17 86.4(3) . . ?
N14 Fe5 N17 118.0(4) . . ?
O4 Fe5 N23 85.9(3) . . ?
N14 Fe5 N23 120.2(4) . . ?
N17 Fe5 N23 120.4(4) . . ?
O4 Fe5 Cl4 179.4(3) . . ?
N14 Fe5 Cl4 94.2(3) . . ?
N17 Fe5 Cl4 93.5(3) . . ?
N23 Fe5 Cl4 93.7(3) . . ?
O1 Fe6 N9 86.2(3) . . ?
O1 Fe6 N6 85.6(3) . . ?
N9 Fe6 N6 124.5(4) . . ?
O1 Fe6 N8 87.1(3) . . ?
N9 Fe6 N8 120.5(4) . . ?
N6 Fe6 N8 113.7(4) . . ?
O1 Fe6 Cl3 176.8(2) . . ?
N9 Fe6 Cl3 92.8(3) . . ?
N6 Fe6 Cl3 92.5(3) . . ?
N8 Fe6 Cl3 96.1(3) . . ?
O2 Fe7 N12 86.1(3) . . ?
O2 Fe7 N15 85.2(4) . . ?
N12 Fe7 N15 115.8(4) . . ?
O2 Fe7 N20 85.5(3) . . ?
N12 Fe7 N20 120.8(4) . . ?
N15 Fe7 N20 121.6(4) . . ?
O2 Fe7 Cl2 178.7(3) . . ?
N12 Fe7 Cl2 94.5(3) . . ?
N15 Fe7 Cl2 95.6(3) . . ?
N20 Fe7 Cl2 93.2(3) . . ?
O3 Fe8 O1 82.4(3) . . ?
O3 Fe8 O4 81.9(3) . . ?
O1 Fe8 O4 81.4(3) . . ?
O3 Fe8 N24 105.2(3) . . ?
O1 Fe8 N24 161.0(3) . . ?
O4 Fe8 N24 82.5(3) . . ?
O3 Fe8 N7 161.7(3) . . ?
O1 Fe8 N7 83.6(3) . . ?
O4 Fe8 N7 107.5(3) . . ?
N24 Fe8 N7 91.7(4) . . ?
O3 Fe8 N4 82.7(3) . . ?
O1 Fe8 N4 105.0(3) . . ?
O4 Fe8 N4 162.3(3) . . ?
N24 Fe8 N4 93.3(4) . . ?
N7 Fe8 N4 89.7(4) . . ?
Fe5 O4 Fe2 119.8(3) . . ?
Fe5 O4 Fe4 118.9(3) . . ?
Fe2 O4 Fe4 97.7(3) . . ?
Fe5 O4 Fe8 120.4(3) . . ?
Fe2 O4 Fe8 97.9(3) . . ?
Fe4 O4 Fe8 97.1(3) . . ?
Fe7 O2 Fe4 120.6(3) . . ?
Fe7 O2 Fe1 117.9(3) . . ?
Fe4 O2 Fe1 97.9(3) . . ?
Fe7 O2 Fe2 120.0(3) . . ?
Fe4 O2 Fe2 98.1(3) . . ?
Fe1 O2 Fe2 97.5(3) . . ?
Fe3 O3 Fe8 121.0(3) . . ?
Fe3 O3 Fe4 119.3(3) . . ?
Fe8 O3 Fe4 98.3(3) . . ?
Fe3 O3 Fe1 119.3(3) . . ?
Fe8 O3 Fe1 97.3(3) . . ?
Fe4 O3 Fe1 96.5(3) . . ?
C5 N3 N4 106.0(9) . . ?
C5 N3 Fe3 131.9(9) . . ?
N4 N3 Fe3 121.5(7) . . ?
Fe6 O1 Fe8 120.2(3) . . ?
Fe6 O1 Fe1 118.9(3) . . ?
Fe8 O1 Fe1 97.6(3) . . ?
Fe6 O1 Fe2 120.0(3) . . ?
Fe8 O1 Fe2 98.1(3) . . ?
Fe1 O1 Fe2 97.0(3) . . ?
C6 N4 N3 108.3(9) . . ?
C6 N4 Fe8 132.6(9) . . ?
N3 N4 Fe8 119.1(7) . . ?
C13 N24 N23 107.0(9) . . ?
C13 N24 Fe8 131.4(9) . . ?
N23 N24 Fe8 121.6(7) . . ?
C24 N5 N6 107.7(9) . . ?
C24 N5 Fe1 133.3(8) . . ?
N6 N5 Fe1 119.0(7) . . ?
C12 N1 N2 108.0(10) . . ?
C12 N1 Fe4 131.3(9) . . ?
N2 N1 Fe4 119.8(7) . . ?
C9 N8 N7 107.5(9) . . ?
C9 N8 Fe6 132.5(8) . . ?
N7 N8 Fe6 119.8(7) . . ?
C4 N11 N12 107.9(9) . . ?
C4 N11 Fe1 133.9(9) . . ?
N12 N11 Fe1 118.1(7) . . ?
C7 N10 N9 108.1(9) . . ?
C7 N10 Fe2 132.2(9) . . ?
N9 N10 Fe2 119.1(7) . . ?
C2 N7 N8 107.0(10) . . ?
C2 N7 Fe8 129.8(9) . . ?
N8 N7 Fe8 120.3(7) . . ?
C18 N16 N15 108.8(11) . . ?
C18 N16 Fe2 131.2(10) . . ?
N15 N16 Fe2 119.8(7) . . ?
C3 N21 N22 106.6(9) . . ?
C3 N21 Fe3 131.9(9) . . ?
N22 N21 Fe3 121.5(7) . . ?
N22 C1 C19 109.5(11) . . ?
C21 N18 N17 106.7(10) . . ?
C21 N18 Fe4 133.6(9) . . ?
N17 N18 Fe4 119.7(7) . . ?
C10 N12 N11 106.1(9) . . ?
C10 N12 Fe7 130.2(8) . . ?
N11 N12 Fe7 121.8(6) . . ?
C11 N6 N5 107.8(9) . . ?
C11 N6 Fe6 130.8(8) . . ?
N5 N6 Fe6 121.4(7) . . ?
N7 C2 C30 110.2(12) . . ?
C17 N13 N14 106.9(10) . . ?
C17 N13 Fe2 132.7(9) . . ?
N14 N13 Fe2 119.4(7) . . ?
C20 N17 N18 106.9(10) . . ?
C20 N17 Fe5 132.5(10) . . ?
N18 N17 Fe5 120.4(7) . . ?
N21 C3 C19 110.5(11) . . ?
C51 N23 N24 107.2(11) . . ?
C51 N23 Fe5 132.5(10) . . ?
N24 N23 Fe5 120.3(7) . . ?
N11 C4 C29 110.8(13) . . ?
C14 C5 N3 110.7(12) . . ?
N4 C6 C14 109.9(12) . . ?
N10 C7 C16 110.3(12) . . ?
C1 N22 N21 108.3(10) . . ?
C1 N22 Fe1 131.3(8) . . ?
N21 N22 Fe1 119.3(6) . . ?
C23 N20 N19 107.8(10) . . ?
C23 N20 Fe7 132.0(9) . . ?
N19 N20 Fe7 120.1(7) . . ?
C50 N15 N16 110.2(13) . . ?
C50 N15 Fe7 127.9(12) . . ?
N16 N15 Fe7 121.4(7) . . ?
C32 N14 N13 107.2(10) . . ?
C32 N14 Fe5 132.1(10) . . ?
N13 N14 Fe5 120.7(7) . . ?
C31 N2 N1 106.0(10) . . ?
C31 N2 Fe3 133.2(10) . . ?
N1 N2 Fe3 120.8(7) . . ?
C27 N19 N20 106.5(9) . . ?
C27 N19 Fe4 132.4(9) . . ?
N20 N19 Fe4 121.0(7) . . ?
C15 N9 N10 106.4(9) . . ?
C15 N9 Fe6 131.3(9) . . ?
N10 N9 Fe6 122.1(7) . . ?
C24 C8 C11 104.3(11) . . ?
N8 C9 C30 111.2(11) . . ?
C29 C10 N12 109.7(11) . . ?
N6 C11 C8 109.4(11) . . ?
N1 C12 C28 109.6(12) . . ?
N24 C13 C33 110.2(13) . . ?
C5 C14 C6 105.0(12) . . ?
N9 C15 C16 110.4(12) . . ?
C15 C16 C7 104.6(11) . . ?
N13 C17 C22 111.3(13) . . ?
N16 C18 C25 106.2(15) . . ?
C3 C19 C1 104.8(11) . . ?
N17 C20 C26 110.3(13) . . ?
N18 C21 C26 111.2(13) . . ?
C32 C22 C17 103.6(13) . . ?
N20 C23 C52 110.8(12) . . ?
N5 C24 C8 110.8(11) . . ?
C50 C25 C18 106.8(14) . . ?
C21 C26 C20 104.9(12) . . ?
N19 C27 C52 110.8(12) . . ?
C31 C28 C12 104.8(12) . . ?
C10 C29 C4 105.4(12) . . ?
C9 C30 C2 104.1(11) . . ?
N2 C31 C28 111.5(12) . . ?
N14 C32 C22 110.7(13) . . ?
C51 C33 C13 104.6(12) . . ?
N23 C51 C33 111.0(12) . . ?
C27 C52 C23 104.1(12) . . ?
N15 C50 C25 108.0(16) . . ?

loop_
_geom_bond_atom_site_label_1
_geom_bond_atom_site_label_2
_geom_bond_distance
_geom_bond_site_symmetry_2
_geom_bond_publ_flag
Fe1 O2 2.039(6) . ?
Fe1 O1 2.045(7) . ?
Fe1 N22 2.048(10) . ?
Fe1 N11 2.058(9) . ?
Fe1 O3 2.060(6) . ?
Fe1 N5 2.071(8) . ?
Fe2 O4 2.035(7) . ?
Fe2 O2 2.048(7) . ?
Fe2 O1 2.055(6) . ?
Fe2 N16 2.065(9) . ?
Fe2 N10 2.067(9) . ?
Fe2 N13 2.076(10) . ?
Fe3 O3 1.946(7) . ?
Fe3 N21 2.014(9) . ?
Fe3 N3 2.018(9) . ?
Fe3 N2 2.023(10) . ?
Fe3 Cl1 2.276(4) . ?
Fe4 O2 2.027(7) . ?
Fe4 O3 2.050(7) . ?
Fe4 N1 2.057(9) . ?
Fe4 O4 2.055(7) . ?
Fe4 N18 2.060(9) . ?
Fe4 N19 2.074(9) . ?
Fe5 O4 1.945(6) . ?
Fe5 N14 2.021(10) . ?
Fe5 N17 2.028(10) . ?
Fe5 N23 2.031(10) . ?
Fe5 Cl4 2.273(4) . ?
Fe6 O1 1.949(6) . ?
Fe6 N9 2.022(9) . ?
Fe6 N6 2.028(9) . ?
Fe6 N8 2.039(9) . ?
Fe6 Cl3 2.272(3) . ?
Fe7 O2 1.959(7) . ?
Fe7 N12 2.007(9) . ?
Fe7 N15 2.038(11) . ?
Fe7 N20 2.050(10) . ?
Fe7 Cl2 2.269(4) . ?
Fe8 O3 2.032(7) . ?
Fe8 O1 2.037(6) . ?
Fe8 O4 2.063(6) . ?
Fe8 N24 2.067(9) . ?
Fe8 N7 2.073(9) . ?
Fe8 N4 2.094(8) . ?
N3 C5 1.354(14) . ?
N3 N4 1.379(12) . ?
N4 C6 1.303(14) . ?
N24 C13 1.333(14) . ?
N24 N23 1.370(12) . ?
N5 C24 1.310(13) . ?
N5 N6 1.377(11) . ?
N1 C12 1.339(14) . ?
N1 N2 1.375(13) . ?
N8 C9 1.301(14) . ?
N8 N7 1.383(11) . ?
N11 C4 1.320(14) . ?
N11 N12 1.385(11) . ?
N10 C7 1.323(14) . ?
N10 N9 1.366(12) . ?
N7 C2 1.317(13) . ?
N16 C18 1.349(15) . ?
N16 N15 1.366(14) . ?
N21 C3 1.355(14) . ?
N21 N22 1.379(12) . ?
C1 N22 1.325(14) . ?
C1 C19 1.400(17) . ?
N18 C21 1.311(14) . ?
N18 N17 1.396(12) . ?
N12 C10 1.366(14) . ?
N6 C11 1.331(13) . ?
C2 C30 1.377(17) . ?
N13 C17 1.339(15) . ?
N13 N14 1.386(12) . ?
N17 C20 1.317(15) . ?
C3 C19 1.356(17) . ?
N23 C51 1.330(14) . ?
C4 C29 1.367(17) . ?
C5 C14 1.333(17) . ?
C6 C14 1.393(17) . ?
C7 C16 1.370(17) . ?
N20 C23 1.327(14) . ?
N20 N19 1.362(12) . ?
N15 C50 1.312(15) . ?
N14 C32 1.347(15) . ?
N2 C31 1.341(14) . ?
N19 C27 1.346(14) . ?
N9 C15 1.349(14) . ?
C8 C24 1.377(16) . ?
C8 C11 1.384(17) . ?
C9 C30 1.361(17) . ?
C10 C29 1.363(18) . ?
C12 C28 1.373(18) . ?
C13 C33 1.370(17) . ?
C15 C16 1.358(17) . ?
C17 C22 1.385(19) . ?
C18 C25 1.42(2) . ?
C20 C26 1.366(19) . ?
C21 C26 1.354(18) . ?
C22 C32 1.383(19) . ?
C23 C52 1.367(18) . ?
C25 C50 1.39(2) . ?
C27 C52 1.360(17) . ?
C28 C31 1.353(18) . ?
C33 C51 1.349(18) . ?
